data_4105635
loop_
_publ_author_name
'Appaso Mahadev Jadhav'
'Sabyasachi Bhunia'
'Hsin-Yi Liao'
'Rai-Shung Liu'

_publ_section_title
;
 Gold-Catalyzed Stereoselective Synthesis of Azacyclic Compounds through a
 Redox/[2 + 2 + 1] Cycloaddition Cascade of Nitroalkyne Substrates
;
_journal_name_full 'Journal of the American Chemical Society'
_journal_page_first 1769
_journal_page_last 1771
_journal_paper_doi 10.1021/ja110514s
_journal_volume 133
_journal_year 2011
_chemical_formula_sum 'C13 H15 N O3'
_chemical_formula_weight 233.26
_chemical_name_systematic
; 
 ? 
;
_space_group_IT_number 14
_symmetry_cell_setting monoclinic
_symmetry_space_group_name_Hall '-P 2ybc'
_symmetry_space_group_name_H-M 'P 1 21/c 1'
_atom_sites_solution_hydrogens geom
_atom_sites_solution_primary direct
_atom_sites_solution_secondary difmap
_audit_creation_method SHELXL-97
_cell_angle_alpha 90.00
_cell_angle_beta 94.5620(10)
_cell_angle_gamma 90.00
_cell_formula_units_Z 4
_cell_length_a 11.3656(8)
_cell_length_b 13.4721(9)
_cell_length_c 7.4844(5)
_cell_measurement_reflns_used 5600
_cell_measurement_temperature 100(2)
_cell_measurement_theta_max 26.3716
_cell_measurement_theta_min 3.0241
_cell_volume 1142.37(13)
_computing_cell_refinement 'SAINT V7.34A (Bruker AXS, 2006)'
_computing_data_collection 'APEX2 (Bruker AXS, 2010)'
_computing_data_reduction 'SAINT V7.34A (Bruker AXS, 2006)'
_computing_molecular_graphics 'SHELXTL (Sheldrick, 2008)'
_computing_publication_material SHELXTL
_computing_structure_refinement 'SHELXL-97 (Sheldrick, 2008)'
_computing_structure_solution 'SHELXS-97 (Sheldrick, 2008)'
_diffrn_ambient_temperature 100(2)
_diffrn_detector_area_resol_mean 8.3333
_diffrn_measured_fraction_theta_full 0.995
_diffrn_measured_fraction_theta_max 0.995
_diffrn_measurement_device_type 'Bruker APEX-II CCD'
_diffrn_measurement_method '\f and \w scans'
_diffrn_radiation_monochromator graphite
_diffrn_radiation_source 'fine-focus sealed tube'
_diffrn_radiation_type MoK\a
_diffrn_radiation_wavelength 0.71073
_diffrn_reflns_av_R_equivalents 0.0215
_diffrn_reflns_av_sigmaI/netI 0.0191
_diffrn_reflns_limit_h_max 14
_diffrn_reflns_limit_h_min -13
_diffrn_reflns_limit_k_max 16
_diffrn_reflns_limit_k_min -16
_diffrn_reflns_limit_l_max 4
_diffrn_reflns_limit_l_min -9
_diffrn_reflns_number 9713
_diffrn_reflns_theta_full 26.39
_diffrn_reflns_theta_max 26.39
_diffrn_reflns_theta_min 1.80
_exptl_absorpt_coefficient_mu 0.097
_exptl_absorpt_correction_T_max 0.9486
_exptl_absorpt_correction_T_min 0.8457
_exptl_absorpt_correction_type multi-scan
_exptl_absorpt_process_details 'SADABS V2008/1 (Bruker AXS)'
_exptl_crystal_colour Colorless
_exptl_crystal_density_diffrn 1.356
_exptl_crystal_description Tabullar
_exptl_crystal_F_000 496
_exptl_crystal_size_max 0.25
_exptl_crystal_size_mid 0.15
_exptl_crystal_size_min 0.05
_refine_diff_density_max 0.276
_refine_diff_density_min -0.231
_refine_diff_density_rms 0.054
_refine_ls_extinction_method none
_refine_ls_goodness_of_fit_ref 1.156
_refine_ls_hydrogen_treatment constr
_refine_ls_matrix_type full
_refine_ls_number_parameters 156
_refine_ls_number_reflns 2335
_refine_ls_number_restraints 0
_refine_ls_restrained_S_all 1.156
_refine_ls_R_factor_all 0.0552
_refine_ls_R_factor_gt 0.0462
_refine_ls_shift/su_max 0.001
_refine_ls_shift/su_mean 0.000
_refine_ls_structure_factor_coef Fsqd
_refine_ls_weighting_details 'calc w=1/[\s^2^(Fo^2^)+(0.0413P)^2^+1.2268P] where P=(Fo^2^+2Fc^2^)/3'
_refine_ls_weighting_scheme calc
_refine_ls_wR_factor_gt 0.1222
_refine_ls_wR_factor_ref 0.1275
_reflns_number_gt 1977
_reflns_number_total 2335
_reflns_threshold_expression >2sigma(I)
_cod_data_source_file ja110514s_si_001.cif
_cod_data_source_block 100836lt
_cod_database_code 4105635

loop_
_symmetry_equiv_pos_as_xyz
'x, y, z'
'-x, y+1/2, -z+1/2'
'-x, -y, -z'
'x, -y-1/2, z-1/2'

loop_
_atom_site_label
_atom_site_type_symbol
_atom_site_fract_x
_atom_site_fract_y
_atom_site_fract_z
_atom_site_U_iso_or_equiv
_atom_site_adp_type
_atom_site_occupancy
_atom_site_symmetry_multiplicity
_atom_site_calc_flag
_atom_site_refinement_flags
C1 C 0.71349(16) 0.79808(14) 0.3803(2) 0.0162(4) Uani 1 1 d .
C2 C 0.73208(17) 0.69743(14) 0.3623(2) 0.0177(4) Uani 1 1 d .
H2 H 0.6669 0.6531 0.3561 0.021 Uiso 1 1 calc R
C3 C 0.84610(18) 0.66044(15) 0.3532(3) 0.0205(4) Uani 1 1 d .
C4 C 0.94097(18) 0.72729(16) 0.3606(3) 0.0231(4) Uani 1 1 d .
H4 H 1.0191 0.7029 0.3555 0.028 Uiso 1 1 calc R
C5 C 0.92218(18) 0.82800(16) 0.3752(3) 0.0230(4) Uani 1 1 d .
H5 H 0.9872 0.8724 0.3790 0.028 Uiso 1 1 calc R
C6 C 0.80827(17) 0.86493(15) 0.3845(3) 0.0193(4) Uani 1 1 d .
C7 C 0.78132(18) 0.97228(15) 0.3880(3) 0.0212(4) Uani 1 1 d .
C8 C 0.65108(17) 0.99457(15) 0.4008(3) 0.0206(4) Uani 1 1 d .
H8 H 0.6395 1.0626 0.4500 0.025 Uiso 1 1 calc R
C9 C 0.58207(17) 0.98143(15) 0.2170(3) 0.0209(4) Uani 1 1 d .
H9A H 0.6335 0.9923 0.1181 0.025 Uiso 1 1 calc R
H9B H 0.5141 1.0275 0.2026 0.025 Uiso 1 1 calc R
C10 C 0.54071(17) 0.87251(14) 0.2232(3) 0.0188(4) Uani 1 1 d .
H10 H 0.5681 0.8341 0.1199 0.023 Uiso 1 1 calc R
C11 C 0.8665(2) 0.55035(16) 0.3418(3) 0.0280(5) Uani 1 1 d .
H11A H 0.8861 0.5237 0.4623 0.042 Uiso 1 1 calc R
H11B H 0.9319 0.5375 0.2671 0.042 Uiso 1 1 calc R
H11C H 0.7948 0.5181 0.2885 0.042 Uiso 1 1 calc R
C12 C 0.36688(17) 0.77437(15) 0.1980(3) 0.0212(4) Uani 1 1 d .
H12A H 0.3868 0.7343 0.3071 0.025 Uiso 1 1 calc R
H12B H 0.3984 0.7403 0.0948 0.025 Uiso 1 1 calc R
C13 C 0.2355(2) 0.78622(18) 0.1669(4) 0.0361(6) Uani 1 1 d .
H13A H 0.2052 0.8193 0.2705 0.054 Uiso 1 1 calc R
H13B H 0.1986 0.7207 0.1508 0.054 Uiso 1 1 calc R
H13C H 0.2168 0.8264 0.0592 0.054 Uiso 1 1 calc R
N1 N 0.59406(14) 0.83238(12) 0.3961(2) 0.0178(4) Uani 1 1 d .
O1 O 0.41701(12) 0.87212(10) 0.21919(19) 0.0203(3) Uani 1 1 d .
O2 O 0.85365(13) 1.03763(11) 0.3719(2) 0.0315(4) Uani 1 1 d .
O3 O 0.60201(12) 0.91978(10) 0.51085(18) 0.0200(3) Uani 1 1 d .

loop_
_atom_site_aniso_label
_atom_site_aniso_U_11
_atom_site_aniso_U_22
_atom_site_aniso_U_33
_atom_site_aniso_U_23
_atom_site_aniso_U_13
_atom_site_aniso_U_12
C1 0.0173(9) 0.0177(9) 0.0138(9) 0.0010(7) 0.0019(7) 0.0008(8)
C2 0.0185(9) 0.0170(9) 0.0175(9) -0.0001(7) 0.0018(7) -0.0024(7)
C3 0.0234(10) 0.0197(10) 0.0185(9) -0.0009(8) 0.0021(8) 0.0026(8)
C4 0.0167(10) 0.0272(11) 0.0255(10) 0.0003(8) 0.0023(8) 0.0043(8)
C5 0.0177(10) 0.0249(11) 0.0262(10) 0.0013(8) 0.0004(8) -0.0038(8)
C6 0.0208(10) 0.0180(10) 0.0191(9) -0.0003(7) 0.0015(7) -0.0019(8)
C7 0.0212(10) 0.0202(10) 0.0219(10) -0.0006(8) -0.0008(8) -0.0023(8)
C8 0.0240(11) 0.0139(9) 0.0241(10) 0.0001(7) 0.0032(8) -0.0006(8)
C9 0.0191(10) 0.0198(10) 0.0236(10) 0.0015(8) 0.0013(8) 0.0003(8)
C10 0.0184(9) 0.0188(10) 0.0193(9) -0.0006(7) 0.0026(7) 0.0010(8)
C11 0.0271(11) 0.0203(11) 0.0365(12) -0.0001(9) 0.0024(9) 0.0050(9)
C12 0.0218(10) 0.0183(10) 0.0232(10) -0.0023(8) 0.0003(8) -0.0018(8)
C13 0.0234(12) 0.0242(12) 0.0599(16) -0.0062(11) -0.0010(11) -0.0040(9)
N1 0.0188(8) 0.0145(8) 0.0204(8) -0.0041(6) 0.0041(6) 0.0007(6)
O1 0.0163(7) 0.0163(7) 0.0282(7) -0.0034(6) 0.0009(5) -0.0001(5)
O2 0.0249(8) 0.0191(8) 0.0501(10) 0.0006(7) 0.0005(7) -0.0058(6)
O3 0.0253(7) 0.0150(7) 0.0201(7) -0.0033(5) 0.0048(5) 0.0005(6)

loop_
_atom_type_symbol
_atom_type_description
_atom_type_scat_dispersion_real
_atom_type_scat_dispersion_imag
_atom_type_scat_source
C C 0.0033 0.0016 'International Tables Vol C Tables 4.2.6.8 and 6.1.1.4'
H H 0.0000 0.0000 'International Tables Vol C Tables 4.2.6.8 and 6.1.1.4'
N N 0.0061 0.0033 'International Tables Vol C Tables 4.2.6.8 and 6.1.1.4'
O O 0.0106 0.0060 'International Tables Vol C Tables 4.2.6.8 and 6.1.1.4'

loop_
_geom_angle_atom_site_label_1
_geom_angle_atom_site_label_2
_geom_angle_atom_site_label_3
_geom_angle
C2 C1 C6 120.64(18)
C2 C1 N1 118.25(17)
C6 C1 N1 121.11(17)
C1 C2 C3 120.37(18)
C1 C2 H2 119.8
C3 C2 H2 119.8
C2 C3 C4 118.87(19)
C2 C3 C11 120.18(18)
C4 C3 C11 120.92(19)
C5 C4 C3 120.76(19)
C5 C4 H4 119.6
C3 C4 H4 119.6
C4 C5 C6 120.36(19)
C4 C5 H5 119.8
C6 C5 H5 119.8
C5 C6 C1 118.97(18)
C5 C6 C7 122.99(18)
C1 C6 C7 117.94(18)
O2 C7 C6 124.26(19)
O2 C7 C8 122.14(19)
C6 C7 C8 113.46(17)
O3 C8 C7 108.71(16)
O3 C8 C9 103.74(15)
C7 C8 C9 110.51(16)
O3 C8 H8 111.2
C7 C8 H8 111.2
C9 C8 H8 111.2
C8 C9 C10 102.56(15)
C8 C9 H9A 111.3
C10 C9 H9A 111.3
C8 C9 H9B 111.3
C10 C9 H9B 111.3
H9A C9 H9B 109.2
O1 C10 N1 110.82(15)
O1 C10 C9 108.06(15)
N1 C10 C9 105.54(15)
O1 C10 H10 110.8
N1 C10 H10 110.8
C9 C10 H10 110.8
C3 C11 H11A 109.5
C3 C11 H11B 109.5
H11A C11 H11B 109.5
C3 C11 H11C 109.5
H11A C11 H11C 109.5
H11B C11 H11C 109.5
O1 C12 C13 107.46(16)
O1 C12 H12A 110.2
C13 C12 H12A 110.2
O1 C12 H12B 110.2
C13 C12 H12B 110.2
H12A C12 H12B 108.5
C12 C13 H13A 109.5
C12 C13 H13B 109.5
H13A C13 H13B 109.5
C12 C13 H13C 109.5
H13A C13 H13C 109.5
H13B C13 H13C 109.5
C1 N1 O3 106.97(14)
C1 N1 C10 111.41(14)
O3 N1 C10 102.78(13)
C10 O1 C12 113.14(14)
C8 O3 N1 103.72(13)

loop_
_geom_bond_atom_site_label_1
_geom_bond_atom_site_label_2
_geom_bond_distance
C1 C2 1.381(3)
C1 C6 1.403(3)
C1 N1 1.448(2)
C2 C3 1.395(3)
C2 H2 0.9500
C3 C4 1.403(3)
C3 C11 1.505(3)
C4 C5 1.379(3)
C4 H4 0.9500
C5 C6 1.394(3)
C5 H5 0.9500
C6 C7 1.479(3)
C7 O2 1.217(2)
C7 C8 1.521(3)
C8 O3 1.441(2)
C8 C9 1.539(3)
C8 H8 1.0000
C9 C10 1.543(3)
C9 H9A 0.9900
C9 H9B 0.9900
C10 O1 1.404(2)
C10 N1 1.487(2)
C10 H10 1.0000
C11 H11A 0.9800
C11 H11B 0.9800
C11 H11C 0.9800
C12 O1 1.439(2)
C12 C13 1.502(3)
C12 H12A 0.9900
C12 H12B 0.9900
C13 H13A 0.9800
C13 H13B 0.9800
C13 H13C 0.9800
N1 O3 1.456(2)
